data_2107441
loop_
_publ_author_name
'Zhang, Guoshun'
'Zhang, Li'
'Yang, Dezhi'
'Zhang, Na'
'He, Lan'
'Du, Guanhua'
'Lu, Yang'

_publ_section_title
;
 Salt screening and characterization of ciprofloxacin
;
_journal_issue 1
_journal_name_full 'Acta Crystallographica Section B'
_journal_page_first 20
_journal_page_last 28
_journal_paper_doi 10.1107/S2052520615018582
_journal_volume 72
_journal_year 2016
_chemical_formula_moiety '2(C17 H19 F N3 O3), C4 H2 O4, 3(H2 O)'
_chemical_formula_sum 'C38 H46 F2 N6 O13'
_chemical_formula_weight 832.81
_chemical_name_systematic
;
 ?
;
_space_group_IT_number 14
_symmetry_cell_setting monoclinic
_symmetry_space_group_name_Hall '-P 2yn'
_symmetry_space_group_name_H-M 'P 1 21/n 1'
_atom_sites_solution_hydrogens geom
_atom_sites_solution_primary direct
_atom_sites_solution_secondary difmap
_audit_creation_method SHELXL-97
_cell_angle_alpha 90.00
_cell_angle_beta 109.717(13)
_cell_angle_gamma 90.00
_cell_formula_units_Z 4
_cell_length_a 9.922(4)
_cell_length_b 30.199(9)
_cell_length_c 13.528(8)
_cell_measurement_temperature 293(2)
_cell_volume 3816(3)
_computing_cell_refinement 'CrystalClear (Rigaku Inc., 2008)'
_computing_data_collection 'CrystalClear (Rigaku Inc., 2008)'
_computing_data_reduction 'CrystalClear (Rigaku Inc., 2008)'
_computing_molecular_graphics ORTEPII(Johnson,1976)andPLUTON(Spek,1990)
_computing_publication_material 'SHELXL97(Sheldrick, 1997)'
_computing_structure_refinement 'SHELXL-97 (Sheldrick, 1997)'
_computing_structure_solution 'SHELXS-97 (Sheldrick, 1990)'
_diffrn_ambient_temperature 293(2)
_diffrn_detector_area_resol_mean 0
_diffrn_measured_fraction_theta_full 0.968
_diffrn_measured_fraction_theta_max 0.968
_diffrn_measurement_device_type CCD
_diffrn_measurement_method \w\k
_diffrn_radiation_monochromator confocal
_diffrn_radiation_source 'fine-focus sealed tube'
_diffrn_radiation_type CuK\a
_diffrn_radiation_wavelength 1.54178
_diffrn_reflns_av_R_equivalents 0.1249
_diffrn_reflns_av_sigmaI/netI 0.0725
_diffrn_reflns_limit_h_max 12
_diffrn_reflns_limit_h_min -11
_diffrn_reflns_limit_k_max 36
_diffrn_reflns_limit_k_min -37
_diffrn_reflns_limit_l_max 15
_diffrn_reflns_limit_l_min -13
_diffrn_reflns_number 36407
_diffrn_reflns_theta_full 72.43
_diffrn_reflns_theta_max 72.43
_diffrn_reflns_theta_min 3.77
_diffrn_standards_decay_% 0
_diffrn_standards_interval_count 0
_diffrn_standards_interval_time 0
_diffrn_standards_number 0
_exptl_absorpt_coefficient_mu 0.989
_exptl_absorpt_correction_T_max 0.9709
_exptl_absorpt_correction_T_min 0.6758
_exptl_absorpt_correction_type multi-scan
_exptl_absorpt_process_details
;
  Higashi, T. (1995). Program for Absorption Correction.
  Rigaku Corporation, Tokyo, Japan.
;
_exptl_crystal_colour Colorless
_exptl_crystal_density_diffrn 1.450
_exptl_crystal_density_method 'not measured'
_exptl_crystal_description Prism
_exptl_crystal_F_000 1752
_exptl_crystal_size_max 0.43
_exptl_crystal_size_mid 0.12
_exptl_crystal_size_min 0.03
_refine_diff_density_max 0.414
_refine_diff_density_min -0.564
_refine_ls_extinction_method none
_refine_ls_goodness_of_fit_ref 1.053
_refine_ls_hydrogen_treatment mixed
_refine_ls_matrix_type full
_refine_ls_number_parameters 588
_refine_ls_number_reflns 7316
_refine_ls_number_restraints 14
_refine_ls_restrained_S_all 1.053
_refine_ls_R_factor_all 0.1005
_refine_ls_R_factor_gt 0.0819
_refine_ls_shift/su_max 0.000
_refine_ls_shift/su_mean 0.000
_refine_ls_structure_factor_coef Fsqd
_refine_ls_weighting_details 'calc w=1/[\s^2^(Fo^2^)+(0.1422P)^2^+0.8915P] where P=(Fo^2^+2Fc^2^)/3'
_refine_ls_weighting_scheme calc
_refine_ls_wR_factor_gt 0.2234
_refine_ls_wR_factor_ref 0.2490
_reflns_number_gt 5695
_reflns_number_total 7316
_reflns_threshold_expression >2sigma(I)
_cod_data_source_file ao5007sup1.cif
_cod_data_source_block 2
_cod_depositor_comments
;
The following automatic conversions were performed:

'_exptl_absorpt_correction_type' value 'Multi-scan' changed to
'multi-scan' according to
/usr/data/users/saulius/crontab/automatic-downloads/rss-feeds/IUCr/lib/dictionaries/cif_core.dic
dictionary named 'cif_core.dic' version 2.4.2 from 2011-04-26.

Automatic conversion script
Id: cif_fix_values 4268 2015-11-12 08:31:59Z antanas 

 Adding full bibliography for 2107440--2107443.cif.

 Adding full bibliography for 2107440--2107443.cif.
;
_cod_original_sg_symbol_H-M 'P 21/n'
_cod_database_code 2107441
_cod_database_fobs_code 2107441

loop_
_symmetry_equiv_pos_as_xyz
'x, y, z'
'-x+1/2, y+1/2, -z+1/2'
'-x, -y, -z'
'x-1/2, -y-1/2, z-1/2'

loop_
_atom_site_type_symbol
_atom_site_label
_atom_site_fract_x
_atom_site_fract_y
_atom_site_fract_z
_atom_site_U_iso_or_equiv
_atom_site_adp_type
_atom_site_calc_flag
_atom_site_refinement_flags
_atom_site_occupancy
_atom_site_symmetry_multiplicity
_atom_site_disorder_assembly
_atom_site_disorder_group
F F1A 0.06277(18) 0.03015(7) 0.76900(19) 0.0692(6) Uani d . 1 1 . .
F F1B 0.93352(17) -0.06347(6) 0.73563(16) 0.0582(5) Uani d . 1 1 C .
N N1A 0.6455(2) 0.05550(7) 0.91567(17) 0.0364(5) Uani d . 1 1 . .
N N1B 0.3545(2) -0.02830(7) 0.58599(17) 0.0376(5) Uani d . 1 1 . .
N N2A 0.1665(2) 0.11701(8) 0.80425(19) 0.0449(6) Uani d . 1 1 . .
N N2B 0.7454(3) -0.13390(8) 0.6904(2) 0.0515(6) Uani d . 1 1 . .
N N3A -0.0309(2) 0.18566(8) 0.80108(19) 0.0421(5) Uani d D 1 1 . .
H H3A -0.019(4) 0.2019(12) 0.751(2) 0.066(11) Uiso d D 1 1 . .
H H3B -0.094(3) 0.1965(12) 0.827(3) 0.059(10) Uiso d D 1 1 . .
N N3B 0.8751(3) -0.21502(9) 0.7765(2) 0.0481(6) Uani d D 1 1 . .
H H3C 0.935(3) -0.2291(11) 0.830(2) 0.058(10) Uiso d D 1 1 . .
H H3D 0.854(4) -0.2346(11) 0.725(2) 0.072(12) Uiso d D 1 1 . .
O O1A 0.9192(3) -0.05331(10) 0.9912(3) 0.0820(9) Uani d . 1 1 . .
O O1B 0.2081(2) 0.10119(7) 0.56285(19) 0.0550(6) Uani d . 1 1 . .
O O2A 0.7381(3) -0.09969(8) 0.9308(2) 0.0629(6) Uani d . 1 1 . .
H H2A 0.641(5) -0.0973(16) 0.895(4) 0.084(14) Uiso d . 1 1 . .
O O2B 0.4272(3) 0.12816(7) 0.6044(2) 0.0584(6) Uani d . 1 1 . .
H H2B 0.513(7) 0.1198(19) 0.626(5) 0.112(19) Uiso d . 1 1 . .
O O3A 0.4852(2) -0.07065(6) 0.86188(17) 0.0500(5) Uani d . 1 1 . .
O O3B 0.6403(2) 0.07508(7) 0.66058(18) 0.0496(5) Uani d . 1 1 . .
O O4 0.3596(3) 0.27285(14) 1.0048(2) 0.0968(11) Uani d . 1 1 . .
O O5 0.5356(2) 0.26466(9) 1.15531(17) 0.0589(6) Uani d . 1 1 . .
O O6 0.9484(2) 0.23494(9) 1.02436(17) 0.0571(6) Uani d . 1 1 . .
O O7 0.7613(2) 0.22358(7) 0.88089(15) 0.0455(5) Uani d . 1 1 . .
O O8A 0.1701(4) 0.30257(19) 1.0970(5) 0.079(2) Uani d PD 0.823(18) 1 A 1
H H8A 0.208(7) 0.2988(19) 1.046(4) 0.17(3) Uiso d D 1 1 . .
H H8B 0.087(3) 0.2991(14) 1.046(3) 0.086(14) Uiso d D 1 1 . .
O O8B 0.148(2) 0.3217(8) 1.0450(19) 0.069(7) Uiso d PD 0.177(18) 1 A 2
O O9 0.4790(5) 0.19571(17) 0.7609(4) 0.1203(14) Uani d D 1 1 . .
H H9A 0.428(7) 0.1769(19) 0.705(4) 0.144 Uiso d D 1 1 . .
H H9B 0.579(3) 0.198(2) 0.801(5) 0.144 Uiso d D 1 1 . .
O O10A 1.304(3) -0.1979(4) 0.7053(7) 0.126(5) Uani d PD 0.64(5) 1 B 1
H H10C 1.254(14) -0.207(6) 0.640(3) 0.44(12) Uiso d D 1 1 . .
H H10D 1.327(6) -0.2268(13) 0.718(14) 0.33(9) Uiso d D 1 1 . .
O O10B 1.249(3) -0.2095(9) 0.7047(12) 0.096(6) Uiso d PD 0.36(5) 1 B 2
C C1A 0.7325(3) 0.02005(9) 0.9353(2) 0.0408(6) Uani d . 1 1 . .
H H1AA 0.8308 0.0250 0.9599 0.049 Uiso calc R 1 1 . .
C C1B 0.3109(3) 0.01383(9) 0.5766(2) 0.0395(6) Uani d . 1 1 C .
H H1BA 0.2129 0.0191 0.5510 0.047 Uiso calc R 1 1 . .
C C2A 0.6853(3) -0.02282(9) 0.9212(2) 0.0397(6) Uani d . 1 1 . .
C C2B 0.4005(3) 0.04985(9) 0.6019(2) 0.0371(6) Uani d . 1 1 . .
C C3A 0.5342(3) -0.03169(9) 0.87993(19) 0.0373(6) Uani d . 1 1 . .
C C3B 0.5521(3) 0.04306(9) 0.63788(19) 0.0367(6) Uani d . 1 1 C .
C C4A 0.4423(3) 0.00647(9) 0.85890(19) 0.0355(5) Uani d . 1 1 . .
C C4B 0.5996(3) -0.00223(9) 0.64732(19) 0.0345(5) Uani d . 1 1 . .
C C5A 0.2922(3) 0.00134(9) 0.8201(2) 0.0399(6) Uani d . 1 1 . .
H H5AA 0.2522 -0.0268 0.8075 0.048 Uiso calc R 1 1 . .
C C5B 0.7467(3) -0.01228(9) 0.6834(2) 0.0389(6) Uani d . 1 1 C .
H H5BA 0.8139 0.0105 0.7002 0.047 Uiso calc R 1 1 . .
C C6A 0.2066(3) 0.03727(10) 0.8012(2) 0.0414(6) Uani d . 1 1 . .
C C6B 0.7904(3) -0.05487(10) 0.6937(2) 0.0400(6) Uani d . 1 1 . .
C C7A 0.2572(3) 0.08122(9) 0.8169(2) 0.0369(6) Uani d . 1 1 . .
C C7B 0.6959(3) -0.09141(9) 0.6695(2) 0.0388(6) Uani d . 1 1 C .
C C8A 0.4060(3) 0.08614(9) 0.8537(2) 0.0362(5) Uani d . 1 1 . .
H H8AA 0.4453 0.1144 0.8634 0.043 Uiso calc R 1 1 . .
C C8B 0.5492(3) -0.08135(9) 0.6317(2) 0.0406(6) Uani d . 1 1 . .
H H8BA 0.4827 -0.1042 0.6126 0.049 Uiso calc R 1 1 C .
C C9A 0.4968(3) 0.04942(8) 0.87611(19) 0.0333(5) Uani d . 1 1 . .
C C9B 0.5019(3) -0.03771(9) 0.62223(19) 0.0351(5) Uani d . 1 1 C .
C C10A 0.7035(3) 0.10004(9) 0.9300(2) 0.0432(6) Uani d . 1 1 . .
H H10A 0.6934 0.1162 0.8651 0.052 Uiso calc R 1 1 . .
C C10B 0.2502(3) -0.06376(11) 0.5482(3) 0.0501(7) Uani d . 1 1 C 2
H H10B 0.2445 -0.0764 0.4801 0.060 Uiso calc R 1 1 C 2
C C11A 0.6918(3) 0.12754(10) 1.0181(3) 0.0533(8) Uani d . 1 1 . .
H H11A 0.6726 0.1589 1.0054 0.064 Uiso calc R 1 1 . .
H H11B 0.6490 0.1141 1.0656 0.064 Uiso calc R 1 1 . .
C C11B 0.2245(4) -0.09553(13) 0.6235(3) 0.0630(9) Uani d . 1 1 C 2
H H11C 0.2766 -0.0912 0.6976 0.076 Uiso calc R 1 1 C 2
H H11D 0.2064 -0.1262 0.6018 0.076 Uiso calc R 1 1 C 2
C C12A 0.8332(3) 0.11065(11) 1.0201(3) 0.0536(7) Uani d . 1 1 . .
H H12C 0.9002 0.1318 1.0088 0.064 Uiso calc R 1 1 . .
H H12D 0.8767 0.0870 1.0690 0.064 Uiso calc R 1 1 . .
C C12B 0.1133(3) -0.06182(12) 0.5683(3) 0.0592(8) Uani d . 1 1 . .
H H12A 0.0280 -0.0722 0.5135 0.071 Uiso calc R 1 1 C 2
H H12B 0.0981 -0.0372 0.6093 0.071 Uiso calc R 1 1 C 2
C C13A 0.7912(4) -0.05929(11) 0.9503(3) 0.0527(7) Uani d . 1 1 . .
C C13B 0.3362(3) 0.09469(10) 0.5879(2) 0.0421(6) Uani d . 1 1 C .
C C14A 0.0305(3) 0.12070(11) 0.7179(2) 0.0457(7) Uani d . 1 1 . .
H H14A -0.0012 0.0916 0.6894 0.055 Uiso calc R 1 1 . .
H H14B 0.0429 0.1388 0.6624 0.055 Uiso calc R 1 1 . .
C C14B 0.8649(3) -0.15152(10) 0.6607(3) 0.0494(7) Uani d . 1 1 . .
H H14C 0.9196 -0.1272 0.6464 0.059 Uiso calc R 1 1 . .
H H14D 0.8276 -0.1692 0.5973 0.059 Uiso calc R 1 1 . .
C C15A -0.0805(3) 0.14129(10) 0.7568(2) 0.0471(7) Uani d . 1 1 . .
H H15A -0.1706 0.1440 0.6993 0.057 Uiso calc R 1 1 . .
H H15B -0.0960 0.1226 0.8103 0.057 Uiso calc R 1 1 . .
C C15B 0.9600(3) -0.17946(11) 0.7478(3) 0.0518(7) Uani d . 1 1 . .
H H15C 1.0343 -0.1928 0.7258 0.062 Uiso calc R 1 1 . .
H H15D 1.0057 -0.1610 0.8086 0.062 Uiso calc R 1 1 . .
C C16A 0.1110(3) 0.18288(10) 0.8865(2) 0.0430(6) Uani d . 1 1 . .
H H16A 0.1011 0.1665 0.9454 0.052 Uiso calc R 1 1 . .
H H16B 0.1443 0.2125 0.9107 0.052 Uiso calc R 1 1 . .
C C16B 0.7485(3) -0.19724(11) 0.7989(3) 0.0507(7) Uani d . 1 1 . .
H H16C 0.7805 -0.1797 0.8626 0.061 Uiso calc R 1 1 . .
H H16D 0.6918 -0.2216 0.8102 0.061 Uiso calc R 1 1 . .
C C17A 0.2196(3) 0.16009(10) 0.8477(2) 0.0452(6) Uani d . 1 1 . .
H H17A 0.2378 0.1782 0.7942 0.054 Uiso calc R 1 1 . .
H H17B 0.3091 0.1566 0.9053 0.054 Uiso calc R 1 1 . .
C C17B 0.6572(3) -0.16899(11) 0.7092(3) 0.0536(7) Uani d . 1 1 . .
H H17C 0.6182 -0.1869 0.6465 0.064 Uiso calc R 1 1 . .
H H17D 0.5781 -0.1564 0.7266 0.064 Uiso calc R 1 1 . .
C C18 0.4855(3) 0.26345(11) 1.0572(2) 0.0494(7) Uani d . 1 1 . .
C C19 0.5794(3) 0.24896(10) 0.9978(2) 0.0433(6) Uani d . 1 1 . .
H H19A 0.5355 0.2391 0.9293 0.052 Uiso calc R 1 1 . .
C C20 0.7206(3) 0.24908(10) 1.0354(2) 0.0423(6) Uani d . 1 1 . .
H H20A 0.7643 0.2587 1.1042 0.051 Uiso calc R 1 1 . .
C C21 0.8157(3) 0.23493(9) 0.9759(2) 0.0370(6) Uani d . 1 1 . .

loop_
_atom_site_aniso_label
_atom_site_aniso_U_11
_atom_site_aniso_U_22
_atom_site_aniso_U_33
_atom_site_aniso_U_12
_atom_site_aniso_U_13
_atom_site_aniso_U_23
F1A 0.0270(8) 0.0679(12) 0.1077(17) -0.0081(8) 0.0164(9) -0.0033(11)
F1B 0.0281(8) 0.0658(11) 0.0788(12) 0.0075(7) 0.0157(8) 0.0035(9)
N1A 0.0266(10) 0.0428(12) 0.0438(11) 0.0039(9) 0.0171(9) 0.0021(9)
N1B 0.0282(10) 0.0453(12) 0.0440(12) -0.0031(9) 0.0184(9) -0.0002(9)
N2A 0.0291(11) 0.0494(13) 0.0550(13) 0.0053(10) 0.0125(10) -0.0095(10)
N2B 0.0445(13) 0.0504(14) 0.0729(17) 0.0089(11) 0.0374(13) 0.0127(12)
N3A 0.0354(12) 0.0533(13) 0.0474(13) 0.0073(10) 0.0266(10) 0.0060(10)
N3B 0.0467(14) 0.0501(14) 0.0437(13) 0.0078(11) 0.0101(11) -0.0015(11)
O1A 0.0455(14) 0.0778(17) 0.123(2) 0.0236(13) 0.0291(15) 0.0061(16)
O1B 0.0397(11) 0.0578(12) 0.0710(14) 0.0084(9) 0.0232(10) 0.0034(10)
O2A 0.0723(17) 0.0516(13) 0.0682(15) 0.0193(12) 0.0280(13) 0.0033(10)
O2B 0.0461(13) 0.0450(11) 0.0874(17) -0.0044(10) 0.0268(12) -0.0035(11)
O3A 0.0587(13) 0.0401(10) 0.0544(12) 0.0000(9) 0.0233(10) -0.0015(8)
O3B 0.0371(10) 0.0478(11) 0.0659(13) -0.0082(9) 0.0200(9) -0.0059(9)
O4 0.0453(14) 0.182(3) 0.0642(16) 0.0328(18) 0.0202(12) -0.0173(18)
O5 0.0514(12) 0.0840(16) 0.0499(12) 0.0084(11) 0.0284(10) -0.0100(10)
O6 0.0314(10) 0.0900(16) 0.0507(12) 0.0058(10) 0.0149(9) -0.0005(10)
O7 0.0389(10) 0.0634(12) 0.0393(10) 0.0067(9) 0.0198(8) -0.0006(8)
O8A 0.055(2) 0.097(4) 0.092(4) -0.0117(19) 0.034(2) -0.029(3)
O9 0.090(3) 0.147(4) 0.129(3) -0.025(2) 0.043(2) -0.035(3)
O10A 0.137(10) 0.095(5) 0.115(5) -0.020(6) -0.001(5) 0.020(4)
C1A 0.0339(13) 0.0501(15) 0.0447(14) 0.0079(11) 0.0214(11) 0.0030(11)
C1B 0.0325(13) 0.0502(15) 0.0411(13) 0.0030(11) 0.0193(10) 0.0020(11)
C2A 0.0407(14) 0.0467(15) 0.0375(13) 0.0102(12) 0.0209(11) 0.0020(10)
C2B 0.0333(13) 0.0487(15) 0.0348(12) -0.0013(11) 0.0186(10) -0.0006(10)
C3A 0.0439(14) 0.0436(14) 0.0321(12) 0.0042(11) 0.0229(11) 0.0009(10)
C3B 0.0336(13) 0.0477(14) 0.0340(12) -0.0039(11) 0.0184(10) -0.0022(10)
C4A 0.0363(13) 0.0422(13) 0.0337(12) 0.0017(11) 0.0193(10) 0.0003(10)
C4B 0.0310(12) 0.0465(14) 0.0319(12) -0.0005(10) 0.0183(10) 0.0000(10)
C5A 0.0369(13) 0.0434(14) 0.0440(14) -0.0050(11) 0.0197(11) -0.0044(11)
C5B 0.0288(12) 0.0509(15) 0.0407(13) -0.0040(11) 0.0167(10) -0.0015(11)
C6A 0.0258(12) 0.0528(15) 0.0483(15) -0.0050(11) 0.0161(11) -0.0032(12)
C6B 0.0255(12) 0.0541(15) 0.0447(14) 0.0049(11) 0.0174(10) 0.0041(11)
C7A 0.0274(12) 0.0488(14) 0.0380(13) 0.0028(11) 0.0156(10) -0.0034(10)
C7B 0.0347(13) 0.0469(14) 0.0418(13) 0.0056(11) 0.0221(11) 0.0033(11)
C8A 0.0292(12) 0.0413(13) 0.0431(13) 0.0003(10) 0.0188(10) 0.0001(10)
C8B 0.0364(13) 0.0457(14) 0.0443(14) -0.0018(11) 0.0197(11) 0.0001(11)
C9A 0.0279(12) 0.0427(13) 0.0347(12) 0.0003(10) 0.0178(9) -0.0004(10)
C9B 0.0295(12) 0.0468(14) 0.0342(12) -0.0003(10) 0.0174(10) -0.0001(10)
C10A 0.0323(13) 0.0461(14) 0.0569(16) -0.0026(11) 0.0226(12) 0.0031(12)
C10B 0.0347(14) 0.0562(17) 0.0626(18) -0.0076(13) 0.0208(13) -0.0064(14)
C11A 0.0447(16) 0.0471(15) 0.078(2) -0.0051(13) 0.0340(15) -0.0081(14)
C11B 0.0557(19) 0.066(2) 0.073(2) -0.0101(16) 0.0290(17) 0.0055(16)
C12A 0.0390(15) 0.0593(18) 0.0658(19) -0.0035(13) 0.0218(14) -0.0081(14)
C12B 0.0364(15) 0.066(2) 0.078(2) -0.0054(14) 0.0225(15) 0.0003(16)
C13A 0.0547(18) 0.0531(18) 0.0574(18) 0.0181(15) 0.0280(15) 0.0013(13)
C13B 0.0397(14) 0.0502(15) 0.0432(14) 0.0054(12) 0.0228(11) 0.0003(11)
C14A 0.0321(13) 0.0587(17) 0.0447(14) 0.0079(12) 0.0107(11) -0.0046(12)
C14B 0.0426(15) 0.0527(16) 0.0625(18) 0.0084(13) 0.0304(14) 0.0030(13)
C15A 0.0302(12) 0.0582(17) 0.0552(16) 0.0036(12) 0.0174(12) 0.0022(13)
C15B 0.0367(14) 0.0596(18) 0.0591(17) 0.0040(13) 0.0161(13) -0.0038(14)
C16A 0.0361(13) 0.0506(15) 0.0468(14) 0.0035(12) 0.0200(12) -0.0018(12)
C16B 0.0526(17) 0.0524(16) 0.0553(17) 0.0021(13) 0.0290(14) 0.0016(13)
C17A 0.0322(13) 0.0478(15) 0.0585(17) 0.0010(12) 0.0192(12) -0.0053(12)
C17B 0.0429(16) 0.0528(17) 0.072(2) 0.0039(13) 0.0290(15) 0.0098(15)
C18 0.0398(15) 0.0657(18) 0.0488(16) 0.0024(13) 0.0228(13) -0.0068(13)
C19 0.0362(14) 0.0554(16) 0.0434(14) 0.0035(12) 0.0201(11) -0.0018(12)
C20 0.0379(14) 0.0529(15) 0.0423(13) 0.0026(12) 0.0214(11) -0.0037(11)
C21 0.0312(12) 0.0431(13) 0.0400(13) 0.0054(10) 0.0164(10) 0.0056(10)

loop_
_atom_type_symbol
_atom_type_description
_atom_type_scat_dispersion_real
_atom_type_scat_dispersion_imag
_atom_type_scat_source
C C 0.0181 0.0091 'International Tables Vol C Tables 4.2.6.8 and 6.1.1.4'
H H 0.0000 0.0000 'International Tables Vol C Tables 4.2.6.8 and 6.1.1.4'
N N 0.0311 0.0180 'International Tables Vol C Tables 4.2.6.8 and 6.1.1.4'
O O 0.0492 0.0322 'International Tables Vol C Tables 4.2.6.8 and 6.1.1.4'
F F 0.0727 0.0534 'International Tables Vol C Tables 4.2.6.8 and 6.1.1.4'

loop_
_geom_angle_atom_site_label_1
_geom_angle_atom_site_label_2
_geom_angle_atom_site_label_3
_geom_angle
C1A N1A C9A 119.6(2)
C1A N1A C10A 120.9(2)
C9A N1A C10A 119.4(2)
C1B N1B C9B 119.4(2)
C1B N1B C10B 119.9(2)
C9B N1B C10B 120.4(2)
C7A N2A C17A 121.3(2)
C7A N2A C14A 123.2(2)
C17A N2A C14A 111.5(2)
C7B N2B C17B 121.7(2)
C7B N2B C14B 123.2(2)
C17B N2B C14B 111.9(2)
C15A N3A C16A 111.1(2)
C15A N3A H3A 108(3)
C16A N3A H3A 107(3)
C15A N3A H3B 108(2)
C16A N3A H3B 109(2)
H3A N3A H3B 113(4)
C16B N3B C15B 112.4(2)
C16B N3B H3C 113(2)
C15B N3B H3C 106(2)
C16B N3B H3D 114(3)
C15B N3B H3D 106(3)
H3C N3B H3D 104(4)
C13A O2A H2A 108(3)
C13B O2B H2B 113(4)
H8A O8A H8B 84(5)
H8A O8B H8B 82(5)
H9A O9 H9B 131(6)
H10C O10A H10D 85(10)
H10C O10B H10D 85(10)
N1A C1A C2A 124.0(3)
N1A C1A H1AA 118.0
C2A C1A H1AA 118.0
N1B C1B C2B 124.7(2)
N1B C1B H1BA 117.6
C2B C1B H1BA 117.6
C1A C2A C3A 119.6(2)
C1A C2A C13A 119.2(3)
C3A C2A C13A 121.2(3)
C1B C2B C3B 119.3(2)
C1B C2B C13B 118.5(2)
C3B C2B C13B 122.2(2)
O3A C3A C4A 122.1(3)
O3A C3A C2A 122.1(2)
C4A C3A C2A 115.9(2)
O3B C3B C2B 122.1(2)
O3B C3B C4B 121.6(2)
C2B C3B C4B 116.2(2)
C9A C4A C5A 117.8(2)
C9A C4A C3A 121.9(2)
C5A C4A C3A 120.3(2)
C5B C4B C9B 118.0(2)
C5B C4B C3B 120.4(2)
C9B C4B C3B 121.6(2)
C6A C5A C4A 120.0(2)
C6A C5A H5AA 120.0
C4A C5A H5AA 120.0
C6B C5B C4B 120.1(2)
C6B C5B H5BA 120.0
C4B C5B H5BA 120.0
C5A C6A F1A 117.3(2)
C5A C6A C7A 124.1(2)
F1A C6A C7A 118.6(2)
C5B C6B F1B 118.5(2)
C5B C6B C7B 123.7(2)
F1B C6B C7B 117.6(2)
N2A C7A C8A 121.8(2)
N2A C7A C6A 122.4(2)
C8A C7A C6A 115.7(2)
N2B C7B C8B 122.3(3)
N2B C7B C6B 121.3(2)
C8B C7B C6B 116.2(2)
C9A C8A C7A 121.3(2)
C9A C8A H8AA 119.4
C7A C8A H8AA 119.4
C9B C8B C7B 121.0(2)
C9B C8B H8BA 119.5
C7B C8B H8BA 119.5
C4A C9A C8A 121.1(2)
C4A C9A N1A 119.0(2)
C8A C9A N1A 119.9(2)
C8B C9B N1B 120.2(2)
C8B C9B C4B 121.0(2)
N1B C9B C4B 118.8(2)
N1A C10A C12A 120.5(3)
N1A C10A C11A 119.4(2)
C12A C10A C11A 60.0(2)
N1A C10A H10A 115.3
C12A C10A H10A 115.3
C11A C10A H10A 115.3
N1B C10B C12B 119.7(3)
N1B C10B C11B 120.0(3)
C12B C10B C11B 61.0(2)
N1B C10B H10B 115.1
C12B C10B H10B 115.1
C11B C10B H10B 115.1
C12A C11A C10A 59.6(2)
C12A C11A H11A 117.8
C10A C11A H11A 117.8
C12A C11A H11B 117.8
C10A C11A H11B 117.8
H11A C11A H11B 114.9
C10B C11B C12B 59.2(2)
C10B C11B H11C 117.9
C12B C11B H11C 117.9
C10B C11B H11D 117.9
C12B C11B H11D 117.9
H11C C11B H11D 115.0
C10A C12A C11A 60.3(2)
C10A C12A H12C 117.7
C11A C12A H12C 117.7
C10A C12A H12D 117.7
C11A C12A H12D 117.7
H12C C12A H12D 114.9
C10B C12B C11B 59.7(2)
C10B C12B H12A 117.8
C11B C12B H12A 117.8
C10B C12B H12B 117.8
C11B C12B H12B 117.8
H12A C12B H12B 114.9
O1A C13A O2A 120.9(3)
O1A C13A C2A 123.3(3)
O2A C13A C2A 115.8(3)
O1B C13B O2B 120.9(3)
O1B C13B C2B 123.2(3)
O2B C13B C2B 115.9(2)
N2A C14A C15A 109.9(2)
N2A C14A H14A 109.7
C15A C14A H14A 109.7
N2A C14A H14B 109.7
C15A C14A H14B 109.7
H14A C14A H14B 108.2
N2B C14B C15B 109.9(3)
N2B C14B H14C 109.7
C15B C14B H14C 109.7
N2B C14B H14D 109.7
C15B C14B H14D 109.7
H14C C14B H14D 108.2
N3A C15A C14A 109.4(2)
N3A C15A H15A 109.8
C14A C15A H15A 109.8
N3A C15A H15B 109.8
C14A C15A H15B 109.8
H15A C15A H15B 108.2
N3B C15B C14B 110.4(2)
N3B C15B H15C 109.6
C14B C15B H15C 109.6
N3B C15B H15D 109.6
C14B C15B H15D 109.6
H15C C15B H15D 108.1
N3A C16A C17A 110.6(2)
N3A C16A H16A 109.5
C17A C16A H16A 109.5
N3A C16A H16B 109.5
C17A C16A H16B 109.5
H16A C16A H16B 108.1
N3B C16B C17B 111.0(3)
N3B C16B H16C 109.4
C17B C16B H16C 109.4
N3B C16B H16D 109.4
C17B C16B H16D 109.4
H16C C16B H16D 108.0
N2A C17A C16A 110.1(2)
N2A C17A H17A 109.6
C16A C17A H17A 109.6
N2A C17A H17B 109.6
C16A C17A H17B 109.6
H17A C17A H17B 108.1
N2B C17B C16B 108.6(3)
N2B C17B H17C 110.0
C16B C17B H17C 110.0
N2B C17B H17D 110.0
C16B C17B H17D 110.0
H17C C17B H17D 108.3
O4 C18 O5 124.1(3)
O4 C18 C19 116.8(3)
O5 C18 C19 119.0(3)
C20 C19 C18 124.6(3)
C20 C19 H19A 117.7
C18 C19 H19A 117.7
C19 C20 C21 124.9(3)
C19 C20 H20A 117.5
C21 C20 H20A 117.5
O6 C21 O7 123.0(2)
O6 C21 C20 117.3(2)
O7 C21 C20 119.7(2)

loop_
_geom_bond_atom_site_label_1
_geom_bond_atom_site_label_2
_geom_bond_distance
F1A C6A 1.361(3)
F1B C6B 1.364(3)
N1A C1A 1.344(3)
N1A C9A 1.401(3)
N1A C10A 1.450(4)
N1B C1B 1.336(4)
N1B C9B 1.405(3)
N1B C10B 1.457(4)
N2A C7A 1.379(3)
N2A C17A 1.451(4)
N2A C14A 1.461(3)
N2B C7B 1.369(4)
N2B C17B 1.450(4)
N2B C14B 1.474(4)
N3A C15A 1.483(4)
N3A C16A 1.492(4)
N3A H3A 0.873(19)
N3A H3B 0.872(19)
N3B C16B 1.489(4)
N3B C15B 1.495(4)
N3B H3C 0.880(19)
N3B H3D 0.886(19)
O1A C13A 1.215(4)
O1B C13B 1.215(3)
O2A C13A 1.320(4)
O2A H2A 0.93(5)
O2B C13B 1.323(4)
O2B H2B 0.84(6)
O3A C3A 1.265(3)
O3B C3B 1.270(3)
O4 C18 1.244(4)
O5 C18 1.250(4)
O6 C21 1.257(3)
O7 C21 1.262(3)
O8A H8A 0.89(2)
O8A H8B 0.888(19)
O8B H8A 0.91(2)
O8B H8B 0.913(19)
O9 H9A 0.95(2)
O9 H9B 0.95(2)
O10A H10C 0.90(2)
O10A H10D 0.90(2)
O10B H10C 0.90(2)
O10B H10D 0.90(2)
C1A C2A 1.368(4)
C1A H1AA 0.9300
C1B C2B 1.373(4)
C1B H1BA 0.9300
C2A C3A 1.438(4)
C2A C13A 1.481(4)
C2B C3B 1.431(4)
C2B C13B 1.482(4)
C3A C4A 1.437(4)
C3B C4B 1.438(4)
C4A C9A 1.394(4)
C4A C5A 1.411(4)
C4B C5B 1.407(4)
C4B C9B 1.408(4)
C5A C6A 1.348(4)
C5A H5AA 0.9300
C5B C6B 1.350(4)
C5B H5BA 0.9300
C6A C7A 1.409(4)
C6B C7B 1.413(4)
C7A C8A 1.398(4)
C7B C8B 1.403(4)
C8A C9A 1.396(4)
C8A H8AA 0.9300
C8B C9B 1.391(4)
C8B H8BA 0.9300
C10A C12A 1.478(4)
C10A C11A 1.489(5)
C10A H10A 0.9800
C10B C12B 1.475(4)
C10B C11B 1.483(5)
C10B H10B 0.9800
C11A C12A 1.485(4)
C11A H11A 0.9700
C11A H11B 0.9700
C11B C12B 1.502(5)
C11B H11C 0.9700
C11B H11D 0.9700
C12A H12C 0.9700
C12A H12D 0.9700
C12B H12A 0.9700
C12B H12B 0.9700
C14A C15A 1.506(4)
C14A H14A 0.9700
C14A H14B 0.9700
C14B C15B 1.497(4)
C14B H14C 0.9700
C14B H14D 0.9700
C15A H15A 0.9700
C15A H15B 0.9700
C15B H15C 0.9700
C15B H15D 0.9700
C16A C17A 1.515(4)
C16A H16A 0.9700
C16A H16B 0.9700
C16B C17B 1.510(5)
C16B H16C 0.9700
C16B H16D 0.9700
C17A H17A 0.9700
C17A H17B 0.9700
C17B H17C 0.9700
C17B H17D 0.9700
C18 C19 1.487(4)
C19 C20 1.320(4)
C19 H19A 0.9300
C20 C21 1.495(4)
C20 H20A 0.9300
